data_7028872
loop_
_publ_author_name
'Ai, Pengfei'
'Danopoulos, Andreas A.'
'Braunstein, Pierre'

_publ_section_title
;
 Non-symmetric diphosphines based on the imidazole scaffold: an unusual
 group interchange involving Pd-CH3 and (imidazole)P-Ph cleavage.
;
_journal_issue 5
_journal_name_full 'Dalton transactions (Cambridge, England : 2003)'
_journal_page_first 1957
_journal_page_last 1960
_journal_paper_doi 10.1039/c3dt53025f
_journal_volume 43
_journal_year 2014
_chemical_formula_moiety 'C24 H33 Cl N2 P2 Pd'
_chemical_formula_sum 'C24 H33 Cl N2 P2 Pd'
_chemical_formula_weight 553.31
_chemical_name_systematic
;
 ?
;
_space_group_IT_number 14
_symmetry_cell_setting monoclinic
_symmetry_space_group_name_Hall '-P 2ybc'
_symmetry_space_group_name_H-M 'P 1 21/c 1'
_atom_sites_solution_hydrogens geom
_atom_sites_solution_primary direct
_atom_sites_solution_secondary difmap
_audit_creation_method SHELXL-97
_cell_angle_alpha 90.00
_cell_angle_beta 123.139(4)
_cell_angle_gamma 90.00
_cell_formula_units_Z 4
_cell_length_a 8.7612(5)
_cell_length_b 36.145(2)
_cell_length_c 9.6899(4)
_cell_measurement_reflns_used 6560
_cell_measurement_temperature 173(2)
_cell_measurement_theta_max 29.80
_cell_measurement_theta_min 2.59
_cell_volume 2569.4(3)
_computing_cell_refinement 'Bruker SAINT'
_computing_data_collection 'Bruker APEX2'
_computing_data_reduction 'Bruker SAINT'
_computing_molecular_graphics 'Bruker SHELXTL'
_computing_publication_material 'Bruker SHELXTL'
_computing_structure_refinement 'SHELXL-2013 (Sheldrick 2013)'
_computing_structure_solution 'SHELXS-97 (Sheldrick 2008)'
_diffrn_ambient_temperature 173(2)
_diffrn_measured_fraction_theta_full 0.991
_diffrn_measured_fraction_theta_max 0.991
_diffrn_measurement_device_type 'Bruker APEX-II CCD'
_diffrn_measurement_method '\f and \w scans'
_diffrn_radiation_monochromator graphite
_diffrn_radiation_source 'fine-focus sealed tube'
_diffrn_radiation_type MoK\a
_diffrn_radiation_wavelength 0.71073
_diffrn_reflns_av_R_equivalents 0.0697
_diffrn_reflns_av_sigmaI/netI 0.0693
_diffrn_reflns_limit_h_max 12
_diffrn_reflns_limit_h_min -11
_diffrn_reflns_limit_k_max 50
_diffrn_reflns_limit_k_min -50
_diffrn_reflns_limit_l_max 13
_diffrn_reflns_limit_l_min -13
_diffrn_reflns_number 29287
_diffrn_reflns_theta_full 30.04
_diffrn_reflns_theta_max 30.04
_diffrn_reflns_theta_min 2.57
_exptl_absorpt_coefficient_mu 0.964
_exptl_absorpt_correction_T_max 0.9268
_exptl_absorpt_correction_T_min 0.7607
_exptl_absorpt_correction_type multi-scan
_exptl_absorpt_process_details sadabs
_exptl_crystal_colour colourless
_exptl_crystal_density_diffrn 1.430
_exptl_crystal_density_method 'not measured'
_exptl_crystal_description needle
_exptl_crystal_F_000 1136
_exptl_crystal_size_max 0.30
_exptl_crystal_size_mid 0.12
_exptl_crystal_size_min 0.08
_refine_diff_density_max 1.102
_refine_diff_density_min -2.037
_refine_diff_density_rms 0.121
_refine_ls_extinction_method none
_refine_ls_goodness_of_fit_ref 1.185
_refine_ls_hydrogen_treatment constr
_refine_ls_matrix_type full
_refine_ls_number_parameters 278
_refine_ls_number_reflns 7465
_refine_ls_number_restraints 0
_refine_ls_restrained_S_all 1.185
_refine_ls_R_factor_all 0.1024
_refine_ls_R_factor_gt 0.0671
_refine_ls_shift/su_max 0.001
_refine_ls_shift/su_mean 0.000
_refine_ls_structure_factor_coef Fsqd
_refine_ls_weighting_details 'calc w=1/[\s^2^(Fo^2^)+(0.0287P)^2^+4.3405P] where P=(Fo^2^+2Fc^2^)/3'
_refine_ls_weighting_scheme calc
_refine_ls_wR_factor_gt 0.1005
_refine_ls_wR_factor_ref 0.1078
_reflns_number_gt 5580
_reflns_number_total 7465
_reflns_threshold_expression I>2\s(I)
_cod_data_source_file c3dt53025f.txt
_cod_data_source_block pbpa130919_compl2b
_cod_depositor_comments
;
The following automatic conversions were performed:

'_symmetry_cell_setting' value 'Monoclinic' changed to 'monoclinic'
according to
/usr/data/users/saulius/automatic-downloads/current/RSC/lib/dictionaries/cif_core.dic
dictionary named 'cif_core.dic' version 2.4.2 from 2011-04-26.

Automatic conversion script
Id: cif_fix_values 2281 2013-09-26 08:29:07Z andrius 
;
_cod_original_cell_volume 2569.4(2)
_cod_original_sg_symbol_H-M 'P 21/c'
_cod_database_code 7028872

loop_
_symmetry_equiv_pos_as_xyz
'x, y, z'
'-x, y+1/2, -z+1/2'
'-x, -y, -z'
'x, -y-1/2, z-1/2'

loop_
_atom_site_label
_atom_site_type_symbol
_atom_site_fract_x
_atom_site_fract_y
_atom_site_fract_z
_atom_site_U_iso_or_equiv
_atom_site_adp_type
_atom_site_occupancy
_atom_site_symmetry_multiplicity
_atom_site_calc_flag
_atom_site_refinement_flags
C1 C 0.6510(6) 0.83337(10) 0.2614(5) 0.0231(8) Uani 1 1 d .
C2 C 0.6485(6) 0.85363(11) 0.4760(5) 0.0306(10) Uani 1 1 d .
H2 H 0.6544 0.8688 0.5588 0.037 Uiso 1 1 calc R
C3 C 0.6211(8) 0.81673(12) 0.4579(6) 0.0402(12) Uani 1 1 d .
H3 H 0.6035 0.8016 0.5283 0.048 Uiso 1 1 calc R
C4 C 0.8657(6) 0.80968(12) 0.1289(6) 0.0302(10) Uani 1 1 d .
C5 C 0.8787(8) 0.77241(15) 0.2056(8) 0.0613(17) Uani 1 1 d .
H5A H 0.7736 0.7572 0.1274 0.092 Uiso 1 1 calc R
H5B H 0.8795 0.7759 0.3063 0.092 Uiso 1 1 calc R
H5C H 0.9913 0.7600 0.2327 0.092 Uiso 1 1 calc R
C6 C 1.0309(7) 0.83313(15) 0.2498(8) 0.0551(15) Uani 1 1 d .
H6A H 1.0272 0.8385 0.3470 0.083 Uiso 1 1 calc R
H6B H 1.0286 0.8564 0.1965 0.083 Uiso 1 1 calc R
H6C H 1.1428 0.8195 0.2835 0.083 Uiso 1 1 calc R
C7 C 0.8663(8) 0.80439(17) -0.0275(7) 0.0586(16) Uani 1 1 d .
H7A H 0.9834 0.7939 0.0016 0.088 Uiso 1 1 calc R
H7B H 0.8483 0.8284 -0.0816 0.088 Uiso 1 1 calc R
H7C H 0.7675 0.7876 -0.1026 0.088 Uiso 1 1 calc R
C8 C 0.4389(6) 0.81811(11) -0.0896(5) 0.0287(9) Uani 1 1 d .
C9 C 0.4111(7) 0.82674(16) -0.2555(6) 0.0493(14) Uani 1 1 d .
H9A H 0.4969 0.8122 -0.2683 0.074 Uiso 1 1 calc R
H9B H 0.4325 0.8531 -0.2610 0.074 Uiso 1 1 calc R
H9C H 0.2860 0.8205 -0.3439 0.074 Uiso 1 1 calc R
C10 C 0.4179(7) 0.77664(13) -0.0732(7) 0.0465(13) Uani 1 1 d .
H10A H 0.2913 0.7693 -0.1527 0.070 Uiso 1 1 calc R
H10B H 0.4502 0.7712 0.0388 0.070 Uiso 1 1 calc R
H10C H 0.4987 0.7628 -0.0952 0.070 Uiso 1 1 calc R
C11 C 0.2916(7) 0.83896(14) -0.0803(7) 0.0509(14) Uani 1 1 d .
H11A H 0.3097 0.8657 -0.0819 0.076 Uiso 1 1 calc R
H11B H 0.3005 0.8323 0.0219 0.076 Uiso 1 1 calc R
H11C H 0.1708 0.8322 -0.1750 0.076 Uiso 1 1 calc R
C12 C 0.9117(5) 0.92341(10) 0.4827(5) 0.0199(8) Uani 1 1 d .
C13 C 0.9160(6) 0.93352(11) 0.6222(5) 0.0284(9) Uani 1 1 d .
H13 H 0.8066 0.9340 0.6207 0.034 Uiso 1 1 calc R
C14 C 1.0806(7) 0.94294(13) 0.7646(6) 0.0390(11) Uani 1 1 d .
H14 H 1.0839 0.9501 0.8606 0.047 Uiso 1 1 calc R
C15 C 1.2386(7) 0.94199(13) 0.7670(6) 0.0466(14) Uani 1 1 d .
H15 H 1.3510 0.9483 0.8652 0.056 Uiso 1 1 calc R
C16 C 1.2361(6) 0.93205(13) 0.6298(7) 0.0438(13) Uani 1 1 d .
H16 H 1.3464 0.9315 0.6330 0.053 Uiso 1 1 calc R
C17 C 1.0726(6) 0.92279(11) 0.4855(6) 0.0286(9) Uani 1 1 d .
H17 H 1.0703 0.9161 0.3896 0.034 Uiso 1 1 calc R
C18 C 0.5207(5) 0.93505(10) 0.2836(4) 0.0177(7) Uani 1 1 d .
C19 C 0.5426(6) 0.97283(11) 0.3195(5) 0.0235(8) Uani 1 1 d .
H19 H 0.6581 0.9841 0.3629 0.028 Uiso 1 1 calc R
C20 C 0.3967(6) 0.99378(11) 0.2921(5) 0.0281(9) Uani 1 1 d .
H20 H 0.4124 1.0194 0.3173 0.034 Uiso 1 1 calc R
C21 C 0.2288(6) 0.97768(12) 0.2285(5) 0.0296(10) Uani 1 1 d .
H21 H 0.1290 0.9923 0.2096 0.036 Uiso 1 1 calc R
C22 C 0.2043(6) 0.94030(13) 0.1919(5) 0.0297(10) Uani 1 1 d .
H22 H 0.0882 0.9293 0.1488 0.036 Uiso 1 1 calc R
C23 C 0.3490(5) 0.91889(11) 0.2181(5) 0.0247(9) Uani 1 1 d .
H23 H 0.3319 0.8933 0.1918 0.030 Uiso 1 1 calc R
C24 C 0.7443(4) 0.96060(9) 0.0939(4) 0.0147(7) Uani 1 1 d .
H24A H 0.6268 0.9731 0.0476 0.022 Uiso 1 1 calc R
H24B H 0.7989 0.9681 0.0329 0.022 Uiso 1 1 calc R
H24C H 0.8258 0.9674 0.2101 0.022 Uiso 1 1 calc R
N1 N 0.6664(4) 0.86474(8) 0.3488(4) 0.0200(7) Uani 1 1 d .
N2 N 0.6217(6) 0.80369(9) 0.3240(5) 0.0394(10) Uani 1 1 d .
P1 P 0.66215(14) 0.83810(3) 0.07971(12) 0.0194(2) Uani 1 1 d .
P2 P 0.70289(13) 0.90842(2) 0.29765(12) 0.01556(19) Uani 1 1 d .
Cl1 Cl 0.72441(15) 0.90329(3) -0.15965(12) 0.0319(2) Uani 1 1 d .
Pd1 Pd 0.70395(4) 0.902478(8) 0.07421(4) 0.01665(8) Uani 1 1 d .

loop_
_atom_site_aniso_label
_atom_site_aniso_U_11
_atom_site_aniso_U_22
_atom_site_aniso_U_33
_atom_site_aniso_U_23
_atom_site_aniso_U_13
_atom_site_aniso_U_12
C1 0.031(2) 0.0152(18) 0.024(2) 0.0003(15) 0.0162(19) -0.0013(16)
C2 0.052(3) 0.024(2) 0.028(2) -0.0001(18) 0.030(2) -0.004(2)
C3 0.075(4) 0.025(2) 0.041(3) 0.005(2) 0.045(3) -0.002(2)
C4 0.029(2) 0.025(2) 0.037(3) -0.0014(18) 0.019(2) 0.0056(18)
C5 0.064(4) 0.035(3) 0.092(5) 0.024(3) 0.047(4) 0.024(3)
C6 0.029(3) 0.046(3) 0.071(4) -0.010(3) 0.015(3) 0.007(2)
C7 0.070(4) 0.061(4) 0.066(4) 0.002(3) 0.051(4) 0.025(3)
C8 0.028(2) 0.025(2) 0.028(2) -0.0078(18) 0.012(2) -0.0067(18)
C9 0.050(3) 0.055(3) 0.025(3) -0.012(2) 0.009(2) -0.018(3)
C10 0.051(3) 0.029(3) 0.051(3) -0.014(2) 0.023(3) -0.018(2)
C11 0.030(3) 0.047(3) 0.065(4) -0.018(3) 0.018(3) -0.005(2)
C12 0.0190(19) 0.0160(18) 0.0176(19) -0.0007(15) 0.0054(16) -0.0006(14)
C13 0.032(2) 0.026(2) 0.021(2) 0.0005(17) 0.010(2) 0.0010(18)
C14 0.045(3) 0.034(3) 0.019(2) -0.0031(19) 0.005(2) 0.003(2)
C15 0.032(3) 0.031(3) 0.035(3) -0.004(2) -0.008(2) 0.000(2)
C16 0.024(3) 0.032(3) 0.058(4) 0.004(2) 0.011(3) -0.0003(19)
C17 0.027(2) 0.023(2) 0.035(2) 0.0016(18) 0.017(2) -0.0019(17)
C18 0.0185(19) 0.0218(19) 0.0154(18) -0.0005(14) 0.0109(16) 0.0007(15)
C19 0.024(2) 0.022(2) 0.023(2) 0.0001(16) 0.0120(18) 0.0009(16)
C20 0.034(2) 0.021(2) 0.031(2) 0.0017(17) 0.019(2) 0.0078(17)
C21 0.027(2) 0.035(2) 0.031(2) 0.0021(19) 0.018(2) 0.0103(18)
C22 0.018(2) 0.043(3) 0.031(2) 0.000(2) 0.0149(19) -0.0007(18)
C23 0.024(2) 0.024(2) 0.028(2) -0.0055(17) 0.0159(19) -0.0070(16)
C24 0.0097(17) 0.0136(16) 0.0191(19) -0.0023(14) 0.0068(16) -0.0034(12)
N1 0.0266(18) 0.0164(15) 0.0197(16) 0.0001(13) 0.0143(15) -0.0007(13)
N2 0.071(3) 0.0165(17) 0.043(2) 0.0005(16) 0.039(2) -0.0027(18)
P1 0.0233(5) 0.0168(5) 0.0194(5) -0.0034(4) 0.0126(4) -0.0010(4)
P2 0.0184(5) 0.0137(5) 0.0156(5) -0.0010(3) 0.0099(4) -0.0010(3)
Cl1 0.0426(6) 0.0374(6) 0.0259(5) -0.0035(5) 0.0252(5) -0.0015(5)
Pd1 0.01798(14) 0.01759(13) 0.01610(13) -0.00043(13) 0.01042(11) -0.00043(13)

loop_
_atom_type_symbol
_atom_type_description
_atom_type_scat_dispersion_real
_atom_type_scat_dispersion_imag
_atom_type_scat_source
C C 0.0033 0.0016 'International Tables Vol C Tables 4.2.6.8 and 6.1.1.4'
H H 0.0000 0.0000 'International Tables Vol C Tables 4.2.6.8 and 6.1.1.4'
N N 0.0061 0.0033 'International Tables Vol C Tables 4.2.6.8 and 6.1.1.4'
P P 0.1023 0.0942 'International Tables Vol C Tables 4.2.6.8 and 6.1.1.4'
Cl Cl 0.1484 0.1585 'International Tables Vol C Tables 4.2.6.8 and 6.1.1.4'
Pd Pd -0.9988 1.0072 'International Tables Vol C Tables 4.2.6.8 and 6.1.1.4'

loop_
_geom_angle_atom_site_label_1
_geom_angle_atom_site_label_2
_geom_angle_atom_site_label_3
_geom_angle
N2 C1 N1 111.4(3)
N2 C1 P1 130.1(3)
N1 C1 P1 118.5(3)
C3 C2 N1 105.7(4)
C3 C2 H2 127.2
N1 C2 H2 127.2
C2 C3 N2 111.5(4)
C2 C3 H3 124.3
N2 C3 H3 124.3
C5 C4 C6 109.4(5)
C5 C4 C7 109.6(4)
C6 C4 C7 108.3(4)
C5 C4 P1 114.7(3)
C6 C4 P1 105.1(3)
C7 C4 P1 109.5(3)
C4 C5 H5A 109.5
C4 C5 H5B 109.5
H5A C5 H5B 109.5
C4 C5 H5C 109.5
H5A C5 H5C 109.5
H5B C5 H5C 109.5
C4 C6 H6A 109.5
C4 C6 H6B 109.5
H6A C6 H6B 109.5
C4 C6 H6C 109.5
H6A C6 H6C 109.5
H6B C6 H6C 109.5
C4 C7 H7A 109.5
C4 C7 H7B 109.5
H7A C7 H7B 109.5
C4 C7 H7C 109.5
H7A C7 H7C 109.5
H7B C7 H7C 109.5
C9 C8 C10 110.6(4)
C9 C8 C11 107.9(4)
C10 C8 C11 108.7(4)
C9 C8 P1 109.4(3)
C10 C8 P1 114.4(3)
C11 C8 P1 105.4(3)
C8 C9 H9A 109.5
C8 C9 H9B 109.5
H9A C9 H9B 109.5
C8 C9 H9C 109.5
H9A C9 H9C 109.5
H9B C9 H9C 109.5
C8 C10 H10A 109.5
C8 C10 H10B 109.5
H10A C10 H10B 109.5
C8 C10 H10C 109.5
H10A C10 H10C 109.5
H10B C10 H10C 109.5
C8 C11 H11A 109.5
C8 C11 H11B 109.5
H11A C11 H11B 109.5
C8 C11 H11C 109.5
H11A C11 H11C 109.5
H11B C11 H11C 109.5
C13 C12 C17 119.9(4)
C13 C12 P2 121.4(3)
C17 C12 P2 118.6(3)
C12 C13 C14 119.7(4)
C12 C13 H13 120.2
C14 C13 H13 120.2
C15 C14 C13 120.1(5)
C15 C14 H14 119.9
C13 C14 H14 119.9
C16 C15 C14 120.7(4)
C16 C15 H15 119.6
C14 C15 H15 119.6
C15 C16 C17 120.1(5)
C15 C16 H16 119.9
C17 C16 H16 119.9
C16 C17 C12 119.4(4)
C16 C17 H17 120.3
C12 C17 H17 120.3
C19 C18 C23 119.2(3)
C19 C18 P2 120.5(3)
C23 C18 P2 119.9(3)
C20 C19 C18 120.1(4)
C20 C19 H19 119.9
C18 C19 H19 119.9
C21 C20 C19 120.3(4)
C21 C20 H20 119.8
C19 C20 H20 119.8
C20 C21 C22 120.4(4)
C20 C21 H21 119.8
C22 C21 H21 119.8
C21 C22 C23 120.0(4)
C21 C22 H22 120.0
C23 C22 H22 120.0
C22 C23 C18 119.9(4)
C22 C23 H23 120.0
C18 C23 H23 120.0
Pd1 C24 H24A 109.5
Pd1 C24 H24B 109.5
H24A C24 H24B 109.5
Pd1 C24 H24C 109.5
H24A C24 H24C 109.5
H24B C24 H24C 109.5
C1 N1 C2 106.7(3)
C1 N1 P2 123.0(3)
C2 N1 P2 130.3(3)
C1 N2 C3 104.7(3)
C1 P1 C8 103.13(19)
C1 P1 C4 104.37(19)
C8 P1 C4 113.68(19)
C1 P1 Pd1 101.84(12)
C8 P1 Pd1 117.37(14)
C4 P1 Pd1 114.01(14)
N1 P2 C18 102.32(16)
N1 P2 C12 103.54(17)
C18 P2 C12 106.79(17)
N1 P2 Pd1 107.18(11)
C18 P2 Pd1 117.46(12)
C12 P2 Pd1 117.56(13)
C24 Pd1 P2 84.51(10)
C24 Pd1 P1 173.89(10)
P2 Pd1 P1 89.41(3)
C24 Pd1 Cl1 88.72(10)
P2 Pd1 Cl1 172.78(4)
P1 Pd1 Cl1 97.33(4)

loop_
_geom_bond_atom_site_label_1
_geom_bond_atom_site_label_2
_geom_bond_distance
C1 N2 1.324(5)
C1 N1 1.377(5)
C1 P1 1.824(4)
C2 C3 1.350(6)
C2 N1 1.384(5)
C2 H2 0.9500
C3 N2 1.384(6)
C3 H3 0.9500
C4 C5 1.513(6)
C4 C6 1.527(7)
C4 C7 1.530(7)
C4 P1 1.880(4)
C5 H5A 0.9800
C5 H5B 0.9800
C5 H5C 0.9800
C6 H6A 0.9800
C6 H6B 0.9800
C6 H6C 0.9800
C7 H7A 0.9800
C7 H7B 0.9800
C7 H7C 0.9800
C8 C9 1.520(6)
C8 C10 1.529(6)
C8 C11 1.539(6)
C8 P1 1.879(4)
C9 H9A 0.9800
C9 H9B 0.9800
C9 H9C 0.9800
C10 H10A 0.9800
C10 H10B 0.9800
C10 H10C 0.9800
C11 H11A 0.9800
C11 H11B 0.9800
C11 H11C 0.9800
C12 C13 1.381(5)
C12 C17 1.395(6)
C12 P2 1.808(4)
C13 C14 1.387(6)
C13 H13 0.9500
C14 C15 1.372(7)
C14 H14 0.9500
C15 C16 1.366(8)
C15 H15 0.9500
C16 C17 1.389(7)
C16 H16 0.9500
C17 H17 0.9500
C18 C19 1.396(5)
C18 C23 1.401(5)
C18 P2 1.804(4)
C19 C20 1.381(5)
C19 H19 0.9500
C20 C21 1.375(6)
C20 H20 0.9500
C21 C22 1.384(6)
C21 H21 0.9500
C22 C23 1.385(6)
C22 H22 0.9500
C23 H23 0.9500
C24 Pd1 2.121(3)
C24 H24A 0.9800
C24 H24B 0.9800
C24 H24C 0.9800
N1 P2 1.736(3)
P1 Pd1 2.3606(10)
P2 Pd1 2.1808(9)
Cl1 Pd1 2.3690(10)

loop_
_geom_torsion_atom_site_label_1
_geom_torsion_atom_site_label_2
_geom_torsion_atom_site_label_3
_geom_torsion_atom_site_label_4
_geom_torsion
N1 C2 C3 N2 0.4(6)
C17 C12 C13 C14 -0.1(6)
P2 C12 C13 C14 176.5(3)
C12 C13 C14 C15 -0.4(7)
C13 C14 C15 C16 0.4(7)
C14 C15 C16 C17 0.1(7)
C15 C16 C17 C12 -0.6(7)
C13 C12 C17 C16 0.6(6)
P2 C12 C17 C16 -176.1(3)
C23 C18 C19 C20 0.6(6)
P2 C18 C19 C20 173.3(3)
C18 C19 C20 C21 -0.3(6)
C19 C20 C21 C22 0.3(6)
C20 C21 C22 C23 -0.5(6)
C21 C22 C23 C18 0.8(6)
C19 C18 C23 C22 -0.8(6)
P2 C18 C23 C22 -173.5(3)
N2 C1 N1 C2 1.1(5)
P1 C1 N1 C2 178.4(3)
N2 C1 N1 P2 -179.4(3)
P1 C1 N1 P2 -2.0(5)
C3 C2 N1 C1 -0.8(5)
C3 C2 N1 P2 179.6(3)
N1 C1 N2 C3 -0.8(5)
P1 C1 N2 C3 -177.8(4)
C2 C3 N2 C1 0.3(6)
N2 C1 P1 C8 55.0(5)
N1 C1 P1 C8 -121.8(3)
N2 C1 P1 C4 -64.1(5)
N1 C1 P1 C4 119.2(3)
N2 C1 P1 Pd1 177.1(4)
N1 C1 P1 Pd1 0.3(3)
C9 C8 P1 C1 169.1(3)
C10 C8 P1 C1 -66.1(4)
C11 C8 P1 C1 53.3(4)
C9 C8 P1 C4 -78.5(4)
C10 C8 P1 C4 46.3(4)
C11 C8 P1 C4 165.7(3)
C9 C8 P1 Pd1 58.1(4)
C10 C8 P1 Pd1 -177.1(3)
C11 C8 P1 Pd1 -57.6(4)
C5 C4 P1 C1 44.1(4)
C6 C4 P1 C1 -76.1(4)
C7 C4 P1 C1 167.7(3)
C5 C4 P1 C8 -67.5(4)
C6 C4 P1 C8 172.3(3)
C7 C4 P1 C8 56.1(4)
C5 C4 P1 Pd1 154.4(4)
C6 C4 P1 Pd1 34.2(4)
C7 C4 P1 Pd1 -82.0(4)
C1 N1 P2 C18 126.9(3)
C2 N1 P2 C18 -53.7(4)
C1 N1 P2 C12 -122.2(3)
C2 N1 P2 C12 57.2(4)
C1 N1 P2 Pd1 2.7(3)
C2 N1 P2 Pd1 -177.9(4)
C19 C18 P2 N1 150.3(3)
C23 C18 P2 N1 -37.0(3)
C19 C18 P2 C12 41.9(4)
C23 C18 P2 C12 -145.5(3)
C19 C18 P2 Pd1 -92.6(3)
C23 C18 P2 Pd1 80.0(3)
C13 C12 P2 N1 -72.4(3)
C17 C12 P2 N1 104.2(3)
C13 C12 P2 C18 35.1(4)
C17 C12 P2 C18 -148.2(3)
C13 C12 P2 Pd1 169.6(3)
C17 C12 P2 Pd1 -13.7(4)
N1 P2 Pd1 C24 178.84(15)
C18 P2 Pd1 C24 64.49(17)
C12 P2 Pd1 C24 -65.20(16)
N1 P2 Pd1 P1 -1.77(12)
C18 P2 Pd1 P1 -116.12(14)
C12 P2 Pd1 P1 114.19(14)
C1 P1 Pd1 P2 0.95(14)
C8 P1 Pd1 P2 112.66(16)
C4 P1 Pd1 P2 -110.82(16)
C1 P1 Pd1 Cl1 178.35(14)
C8 P1 Pd1 Cl1 -69.93(16)
C4 P1 Pd1 Cl1 66.58(16)
